data_4105313
loop_
_publ_author_name
'Matthias Scheibitz'
'Haiyan Li'
'Jan Schnorr'
'Alejandro S\'anchez Perucha'
'Michael Bolte'
'Hans-Wolfram Lerner'
'Frieder J\"akle'
'Matthias Wagner'

_publ_section_title
;
 Ferrocenylhydridoborates: Synthesis, Structural Characterization, and
 Application to the Preparation of Ferrocenylborane Polymers
;
_journal_name_full 'Journal of the American Chemical Society'
_journal_page_first 16319
_journal_page_last 16329
_journal_paper_doi 10.1021/ja906575s
_journal_volume 131
_journal_year 2009
_chemical_formula_sum 'C18 H32 B Fe Li O2'
_chemical_formula_weight 354.03
_chemical_name_systematic ?
_space_group_IT_number 14
_symmetry_cell_setting monoclinic
_symmetry_space_group_name_Hall '-P 2ybc'
_symmetry_space_group_name_H-M 'P 1 21/c 1'
_atom_sites_solution_hydrogens geom
_atom_sites_solution_primary direct
_atom_sites_solution_secondary difmap
_audit_creation_method SHELXL-97
_cell_angle_alpha 90.00
_cell_angle_beta 109.569(6)
_cell_angle_gamma 90.00
_cell_formula_units_Z 4
_cell_length_a 10.5271(9)
_cell_length_b 13.3224(9)
_cell_length_c 15.1121(13)
_cell_measurement_reflns_used 25733
_cell_measurement_temperature 173(2)
_cell_measurement_theta_max 25.9
_cell_measurement_theta_min 3.7
_cell_volume 1997.0(3)
_computing_cell_refinement 'X-Area (Stoe & Cie, 2001)'
_computing_data_collection 'X-Area (Stoe & Cie, 2001)'
_computing_data_reduction 'X-Area (Stoe & Cie, 2001)'
_computing_molecular_graphics 'XP in SHELXTL-Plus (Sheldrick, 1991)'
_computing_publication_material SHELXL97
_computing_structure_refinement 'SHELXL97 (Sheldrick, 1997) '
_computing_structure_solution 'SHELXS97 (Sheldrick, 1990) '
_diffrn_ambient_temperature 173(2)
_diffrn_measured_fraction_theta_full 0.991
_diffrn_measured_fraction_theta_max 0.991
_diffrn_measurement_device_type 'STOE IPDS II two-circle-diffractometer'
_diffrn_measurement_method \w
_diffrn_radiation_monochromator graphite
_diffrn_radiation_source 'fine-focus sealed tube'
_diffrn_radiation_type MoK\a
_diffrn_radiation_wavelength 0.71073
_diffrn_reflns_av_R_equivalents 0.0608
_diffrn_reflns_av_sigmaI/netI 0.0319
_diffrn_reflns_limit_h_max 12
_diffrn_reflns_limit_h_min -12
_diffrn_reflns_limit_k_max 16
_diffrn_reflns_limit_k_min -16
_diffrn_reflns_limit_l_max 18
_diffrn_reflns_limit_l_min -18
_diffrn_reflns_number 29826
_diffrn_reflns_theta_full 25.80
_diffrn_reflns_theta_max 25.80
_diffrn_reflns_theta_min 3.68
_diffrn_standards_decay_% 0
_diffrn_standards_interval_time 0
_diffrn_standards_number 0
_exptl_absorpt_coefficient_mu 0.759
_exptl_absorpt_correction_T_max 0.8568
_exptl_absorpt_correction_T_min 0.7410
_exptl_absorpt_correction_type multi-scan
_exptl_absorpt_process_details 'MULABS (Spek, 1990; Blessing, 1995)'
_exptl_crystal_colour orange
_exptl_crystal_density_diffrn 1.178
_exptl_crystal_description plate
_exptl_crystal_F_000 760
_exptl_crystal_size_max 0.42
_exptl_crystal_size_mid 0.32
_exptl_crystal_size_min 0.21
_refine_diff_density_max 0.559
_refine_diff_density_min -0.698
_refine_diff_density_rms 0.057
_refine_ls_extinction_method none
_refine_ls_goodness_of_fit_ref 1.072
_refine_ls_hydrogen_treatment mixed
_refine_ls_matrix_type full
_refine_ls_number_parameters 209
_refine_ls_number_reflns 3805
_refine_ls_number_restraints 0
_refine_ls_restrained_S_all 1.072
_refine_ls_R_factor_all 0.0574
_refine_ls_R_factor_gt 0.0454
_refine_ls_shift/su_max 0.006
_refine_ls_shift/su_mean 0.001
_refine_ls_structure_factor_coef Fsqd
_refine_ls_weighting_details 'calc w=1/[\s^2^(Fo^2^)+(0.0709P)^2^+0.6909P] where P=(Fo^2^+2Fc^2^)/3'
_refine_ls_weighting_scheme calc
_refine_ls_wR_factor_gt 0.1214
_refine_ls_wR_factor_ref 0.1262
_reflns_number_gt 3081
_reflns_number_total 3805
_reflns_threshold_expression I>2\s(I)
_cod_data_source_file ja906575s_si_001.cif
_cod_data_source_block wa290
_cod_depositor_comments
;

2021-05-03
Z value and formula fixed to values more according to usual
chemical conventions.                 miguel
;
_cod_original_formula_sum 'C36 H64 B2 Fe2 Li2 O4'
_cod_original_formula_weight 708.07
_cod_original_formula_units_Z 2
_cod_original_sg_symbol_H-M 'P 21/c'
_cod_database_code 4105313

loop_
_symmetry_equiv_pos_as_xyz
'x, y, z'
'-x, y+1/2, -z+1/2'
'-x, -y, -z'
'x, -y-1/2, z-1/2'

loop_
_atom_site_label
_atom_site_type_symbol
_atom_site_fract_x
_atom_site_fract_y
_atom_site_fract_z
_atom_site_U_iso_or_equiv
_atom_site_adp_type
_atom_site_occupancy
_atom_site_symmetry_multiplicity
_atom_site_calc_flag
_atom_site_refinement_flags
Fe1 Fe 0.22159(4) 0.81387(3) 0.47446(3) 0.03833(15) Uani 1 1 d .
B1 B 0.4169(3) 0.6257(2) 0.4787(2) 0.0442(7) Uani 1 1 d .
H1A H 0.4971 0.6072 0.4633 0.066 Uiso 1 1 calc R
H1B H 0.3427 0.5802 0.4466 0.066 Uiso 1 1 calc R
H1C H 0.4369 0.6208 0.5467 0.066 Uiso 1 1 calc R
C1 C 0.3745(2) 0.7383(2) 0.44535(17) 0.0357(5) Uani 1 1 d .
C2 C 0.2734(3) 0.7720(3) 0.36176(19) 0.0489(7) Uani 1 1 d .
H2 H 0.2227 0.7297 0.3118 0.059 Uiso 1 1 calc R
C3 C 0.2595(3) 0.8776(3) 0.3640(3) 0.0643(9) Uani 1 1 d .
H3 H 0.1985 0.9178 0.3166 0.077 Uiso 1 1 calc R
C4 C 0.3525(4) 0.9122(2) 0.4489(3) 0.0637(9) Uani 1 1 d .
H4 H 0.3658 0.9800 0.4695 0.076 Uiso 1 1 calc R
C5 C 0.4229(3) 0.8271(2) 0.4983(2) 0.0450(6) Uani 1 1 d .
H5 H 0.4920 0.8292 0.5579 0.054 Uiso 1 1 calc R
C6 C 0.1313(4) 0.7090(3) 0.5294(3) 0.0645(10) Uani 1 1 d .
H6 H 0.1488 0.6389 0.5311 0.077 Uiso 1 1 calc R
C7 C 0.0338(3) 0.7608(3) 0.4561(3) 0.0639(9) Uani 1 1 d .
H7 H -0.0261 0.7322 0.4000 0.077 Uiso 1 1 calc R
C8 C 0.0422(3) 0.8629(3) 0.4817(3) 0.0648(9) Uani 1 1 d .
H8 H -0.0113 0.9157 0.4458 0.078 Uiso 1 1 calc R
C9 C 0.1429(4) 0.8729(3) 0.5691(3) 0.0696(10) Uani 1 1 d .
H9 H 0.1702 0.9338 0.6029 0.083 Uiso 1 1 calc R
C10 C 0.1968(4) 0.7776(3) 0.5985(3) 0.0697(10) Uani 1 1 d .
H10 H 0.2663 0.7626 0.6558 0.084 Uiso 1 1 calc R
Li1 Li 0.4005(5) 0.4589(4) 0.3983(4) 0.0481(11) Uani 1 1 d .
C11 C 0.0520(7) 0.4967(5) 0.3245(8) 0.250(7) Uani 1 1 d .
H11A H -0.0238 0.5118 0.2674 0.374 Uiso 1 1 calc R
H11B H 0.1130 0.5545 0.3410 0.374 Uiso 1 1 calc R
H11C H 0.0179 0.4824 0.3762 0.374 Uiso 1 1 calc R
C12 C 0.1095(6) 0.4277(5) 0.3116(6) 0.172(4) Uani 1 1 d .
H12A H 0.1248 0.4431 0.2519 0.207 Uiso 1 1 calc R
H12B H 0.0417 0.3732 0.2966 0.207 Uiso 1 1 calc R
O13 O 0.2296(2) 0.38072(16) 0.36696(16) 0.0552(5) Uani 1 1 d .
C14 C 0.2180(4) 0.2937(3) 0.4197(3) 0.0645(9) Uani 1 1 d .
H14A H 0.1582 0.3098 0.4562 0.077 Uiso 1 1 calc R
H14B H 0.3081 0.2774 0.4650 0.077 Uiso 1 1 calc R
C15 C 0.1643(5) 0.2038(3) 0.3611(4) 0.0938(14) Uani 1 1 d .
H15A H 0.1596 0.1475 0.4016 0.141 Uiso 1 1 calc R
H15B H 0.2239 0.1862 0.3257 0.141 Uiso 1 1 calc R
H15C H 0.0739 0.2184 0.3172 0.141 Uiso 1 1 calc R
C21 C 0.3513(7) 0.3540(6) 0.1563(6) 0.150(3) Uani 1 1 d .
H21A H 0.3772 0.2917 0.1323 0.224 Uiso 1 1 calc R
H21B H 0.3307 0.4056 0.1073 0.224 Uiso 1 1 calc R
H21C H 0.2715 0.3417 0.1743 0.224 Uiso 1 1 calc R
C22 C 0.4517(5) 0.3848(5) 0.2303(4) 0.115(2) Uani 1 1 d .
H22A H 0.5317 0.3948 0.2108 0.139 Uiso 1 1 calc R
H22B H 0.4737 0.3301 0.2774 0.139 Uiso 1 1 calc R
O23 O 0.4308(2) 0.4767(2) 0.27664(16) 0.0647(6) Uani 1 1 d .
C24 C 0.5022(5) 0.5626(4) 0.2627(3) 0.0904(14) Uani 1 1 d .
H24A H 0.4665 0.6230 0.2846 0.108 Uiso 1 1 calc R
H24B H 0.4859 0.5708 0.1947 0.108 Uiso 1 1 calc R
C25 C 0.6517(5) 0.5559(4) 0.3137(4) 0.0943(14) Uani 1 1 d .
H25A H 0.6956 0.6166 0.3014 0.141 Uiso 1 1 calc R
H25B H 0.6880 0.4970 0.2915 0.141 Uiso 1 1 calc R
H25C H 0.6687 0.5498 0.3813 0.141 Uiso 1 1 calc R

loop_
_atom_site_aniso_label
_atom_site_aniso_U_11
_atom_site_aniso_U_22
_atom_site_aniso_U_33
_atom_site_aniso_U_23
_atom_site_aniso_U_13
_atom_site_aniso_U_12
Fe1 0.0356(2) 0.0372(2) 0.0464(2) 0.00564(17) 0.01932(16) 0.00885(16)
B1 0.0353(14) 0.0420(17) 0.0568(18) -0.0063(14) 0.0174(13) 0.0066(12)
C1 0.0306(11) 0.0425(14) 0.0376(12) -0.0028(10) 0.0161(10) 0.0019(10)
C2 0.0396(14) 0.073(2) 0.0374(14) 0.0088(13) 0.0174(12) 0.0058(14)
C3 0.0546(19) 0.072(2) 0.075(2) 0.0377(19) 0.0328(17) 0.0171(17)
C4 0.0582(19) 0.0366(15) 0.108(3) 0.0114(17) 0.043(2) 0.0026(14)
C5 0.0369(13) 0.0410(15) 0.0597(16) -0.0048(12) 0.0197(12) -0.0010(11)
C6 0.067(2) 0.0585(19) 0.090(3) 0.0173(18) 0.055(2) 0.0089(17)
C7 0.0425(16) 0.087(3) 0.071(2) -0.0059(19) 0.0313(16) -0.0069(17)
C8 0.0503(18) 0.071(2) 0.082(2) 0.0117(19) 0.0351(18) 0.0262(17)
C9 0.070(2) 0.076(2) 0.078(2) -0.0170(19) 0.044(2) 0.0088(19)
C10 0.064(2) 0.103(3) 0.0552(19) 0.0161(19) 0.0362(17) 0.022(2)
Li1 0.049(3) 0.042(2) 0.054(3) -0.003(2) 0.018(2) 0.003(2)
C11 0.103(5) 0.098(4) 0.395(14) -0.100(7) -0.120(7) 0.038(4)
C12 0.073(3) 0.106(4) 0.249(9) -0.046(5) -0.061(4) 0.028(3)
O13 0.0446(11) 0.0522(12) 0.0621(13) -0.0016(10) 0.0091(9) -0.0016(9)
C14 0.064(2) 0.064(2) 0.076(2) -0.0062(17) 0.0369(18) -0.0136(16)
C15 0.103(4) 0.070(3) 0.119(4) -0.020(3) 0.052(3) -0.028(2)
C21 0.105(5) 0.130(5) 0.203(8) -0.084(5) 0.037(5) -0.008(4)
C22 0.085(3) 0.166(6) 0.095(3) -0.062(4) 0.028(3) 0.021(3)
O23 0.0649(14) 0.0791(16) 0.0544(12) -0.0092(11) 0.0255(11) -0.0002(12)
C24 0.100(3) 0.112(4) 0.069(2) 0.034(3) 0.041(2) 0.003(3)
C25 0.088(3) 0.104(4) 0.112(4) -0.007(3) 0.062(3) -0.019(3)

loop_
_atom_type_symbol
_atom_type_description
_atom_type_scat_dispersion_real
_atom_type_scat_dispersion_imag
_atom_type_scat_source
C C 0.0033 0.0016 'International Tables Vol C Tables 4.2.6.8 and 6.1.1.4'
H H 0.0000 0.0000 'International Tables Vol C Tables 4.2.6.8 and 6.1.1.4'
B B 0.0013 0.0007 'International Tables Vol C Tables 4.2.6.8 and 6.1.1.4'
Fe Fe 0.3463 0.8444 'International Tables Vol C Tables 4.2.6.8 and 6.1.1.4'
Li Li -0.0003 0.0001 'International Tables Vol C Tables 4.2.6.8 and 6.1.1.4'
O O 0.0106 0.0060 'International Tables Vol C Tables 4.2.6.8 and 6.1.1.4'

loop_
_geom_angle_atom_site_label_1
_geom_angle_atom_site_label_2
_geom_angle_atom_site_label_3
_geom_angle
_geom_angle_site_symmetry_1
_geom_angle_site_symmetry_3
C6 Fe1 C3 151.41(18) . .
C6 Fe1 C7 40.87(16) . .
C3 Fe1 C7 118.97(15) . .
C6 Fe1 C4 165.52(17) . .
C3 Fe1 C4 40.54(16) . .
C7 Fe1 C4 153.00(16) . .
C6 Fe1 C2 116.76(15) . .
C3 Fe1 C2 40.82(14) . .
C7 Fe1 C2 108.20(14) . .
C4 Fe1 C2 68.16(15) . .
C6 Fe1 C5 126.38(14) . .
C3 Fe1 C5 68.24(13) . .
C7 Fe1 C5 164.50(14) . .
C4 Fe1 C5 40.95(13) . .
C2 Fe1 C5 67.44(12) . .
C6 Fe1 C10 39.93(17) . .
C3 Fe1 C10 168.17(18) . .
C7 Fe1 C10 67.90(16) . .
C4 Fe1 C10 129.28(18) . .
C2 Fe1 C10 149.25(16) . .
C5 Fe1 C10 107.73(14) . .
C6 Fe1 C9 67.65(16) . .
C3 Fe1 C9 130.94(16) . .
C7 Fe1 C9 67.90(16) . .
C4 Fe1 C9 110.25(16) . .
C2 Fe1 C9 168.91(15) . .
C5 Fe1 C9 119.12(15) . .
C10 Fe1 C9 40.27(16) . .
C6 Fe1 C8 68.08(14) . .
C3 Fe1 C8 110.60(14) . .
C7 Fe1 C8 40.55(16) . .
C4 Fe1 C8 120.28(14) . .
C2 Fe1 C8 130.35(14) . .
C5 Fe1 C8 153.19(14) . .
C10 Fe1 C8 67.62(15) . .
C9 Fe1 C8 40.10(15) . .
C6 Fe1 C1 104.96(12) . .
C3 Fe1 C1 69.31(12) . .
C7 Fe1 C1 126.42(13) . .
C4 Fe1 C1 69.35(12) . .
C2 Fe1 C1 40.64(11) . .
C5 Fe1 C1 40.61(10) . .
C10 Fe1 C1 115.43(13) . .
C9 Fe1 C1 150.09(14) . .
C8 Fe1 C1 166.03(14) . .
C1 B1 H1A 109.5 . .
C1 B1 H1B 109.5 . .
H1A B1 H1B 109.5 . .
C1 B1 H1C 109.5 . .
H1A B1 H1C 109.5 . .
H1B B1 H1C 109.5 . .
C5 C1 C2 104.9(3) . .
C5 C1 B1 126.4(2) . .
C2 C1 B1 128.5(3) . .
C5 C1 Fe1 68.46(14) . .
C2 C1 Fe1 68.38(15) . .
B1 C1 Fe1 123.02(18) . .
C3 C2 C1 110.2(3) . .
C3 C2 Fe1 69.43(18) . .
C1 C2 Fe1 70.98(15) . .
C3 C2 H2 124.9 . .
C1 C2 H2 124.9 . .
Fe1 C2 H2 126.3 . .
C4 C3 C2 107.5(3) . .
C4 C3 Fe1 69.77(19) . .
C2 C3 Fe1 69.75(16) . .
C4 C3 H3 126.2 . .
C2 C3 H3 126.2 . .
Fe1 C3 H3 125.8 . .
C3 C4 C5 107.4(3) . .
C3 C4 Fe1 69.69(19) . .
C5 C4 Fe1 69.71(17) . .
C3 C4 H4 126.3 . .
C5 C4 H4 126.3 . .
Fe1 C4 H4 125.9 . .
C4 C5 C1 110.0(3) . .
C4 C5 Fe1 69.34(17) . .
C1 C5 Fe1 70.93(15) . .
C4 C5 H5 125.0 . .
C1 C5 H5 125.0 . .
Fe1 C5 H5 126.3 . .
C10 C6 C7 108.4(3) . .
C10 C6 Fe1 70.7(2) . .
C7 C6 Fe1 69.95(19) . .
C10 C6 H6 125.8 . .
C7 C6 H6 125.8 . .
Fe1 C6 H6 125.2 . .
C8 C7 C6 107.1(3) . .
C8 C7 Fe1 69.97(19) . .
C6 C7 Fe1 69.18(19) . .
C8 C7 H7 126.5 . .
C6 C7 H7 126.5 . .
Fe1 C7 H7 126.0 . .
C9 C8 C7 108.1(3) . .
C9 C8 Fe1 69.95(18) . .
C7 C8 Fe1 69.47(17) . .
C9 C8 H8 126.0 . .
C7 C8 H8 126.0 . .
Fe1 C8 H8 126.2 . .
C8 C9 C10 108.2(4) . .
C8 C9 Fe1 69.95(18) . .
C10 C9 Fe1 69.83(18) . .
C8 C9 H9 125.9 . .
C10 C9 H9 125.9 . .
Fe1 C9 H9 125.9 . .
C6 C10 C9 108.2(3) . .
C6 C10 Fe1 69.41(19) . .
C9 C10 Fe1 69.9(2) . .
C6 C10 H10 125.9 . .
C9 C10 H10 125.9 . .
Fe1 C10 H10 126.4 . .
O23 Li1 O13 104.8(2) . .
O23 Li1 B1 115.4(2) . 3_666
O13 Li1 B1 110.8(2) . 3_666
O23 Li1 Li1 125.4(3) . 3_666
O13 Li1 Li1 129.8(3) . 3_666
B1 Li1 Li1 49.49(15) 3_666 3_666
C12 C11 H11A 109.5 . .
C12 C11 H11B 109.5 . .
H11A C11 H11B 109.5 . .
C12 C11 H11C 109.5 . .
H11A C11 H11C 109.5 . .
H11B C11 H11C 109.5 . .
C11 C12 O13 132.2(7) . .
C11 C12 H12A 104.2 . .
O13 C12 H12A 104.2 . .
C11 C12 H12B 104.2 . .
O13 C12 H12B 104.2 . .
H12A C12 H12B 105.5 . .
C12 O13 C14 117.6(4) . .
C12 O13 Li1 117.9(4) . .
C14 O13 Li1 121.9(2) . .
O13 C14 C15 114.0(3) . .
O13 C14 H14A 108.8 . .
C15 C14 H14A 108.8 . .
O13 C14 H14B 108.8 . .
C15 C14 H14B 108.8 . .
H14A C14 H14B 107.6 . .
C14 C15 H15A 109.5 . .
C14 C15 H15B 109.5 . .
H15A C15 H15B 109.5 . .
C14 C15 H15C 109.5 . .
H15A C15 H15C 109.5 . .
H15B C15 H15C 109.5 . .
C22 C21 H21A 109.5 . .
C22 C21 H21B 109.5 . .
H21A C21 H21B 109.5 . .
C22 C21 H21C 109.5 . .
H21A C21 H21C 109.5 . .
H21B C21 H21C 109.5 . .
C21 C22 O23 117.4(5) . .
C21 C22 H22A 108.0 . .
O23 C22 H22A 108.0 . .
C21 C22 H22B 108.0 . .
O23 C22 H22B 108.0 . .
H22A C22 H22B 107.2 . .
C24 O23 C22 115.6(4) . .
C24 O23 Li1 119.4(3) . .
C22 O23 Li1 116.1(3) . .
O23 C24 C25 112.9(4) . .
O23 C24 H24A 109.0 . .
C25 C24 H24A 109.0 . .
O23 C24 H24B 109.0 . .
C25 C24 H24B 109.0 . .
H24A C24 H24B 107.8 . .
C24 C25 H25A 109.5 . .
C24 C25 H25B 109.5 . .
H25A C25 H25B 109.5 . .
C24 C25 H25C 109.5 . .
H25A C25 H25C 109.5 . .
H25B C25 H25C 109.5 . .

loop_
_geom_bond_atom_site_label_1
_geom_bond_atom_site_label_2
_geom_bond_distance
_geom_bond_site_symmetry_2
Fe1 C6 2.019(3) .
Fe1 C3 2.029(3) .
Fe1 C7 2.029(3) .
Fe1 C4 2.030(3) .
Fe1 C2 2.033(3) .
Fe1 C5 2.035(3) .
Fe1 C10 2.035(3) .
Fe1 C9 2.036(3) .
Fe1 C8 2.036(3) .
Fe1 C1 2.068(2) .
B1 C1 1.597(4) .
B1 H1A 0.9800 .
B1 H1B 0.9800 .
B1 H1C 0.9800 .
C1 C5 1.424(4) .
C1 C2 1.424(4) .
C2 C3 1.417(5) .
C2 H2 0.9500 .
C3 C4 1.406(6) .
C3 H3 0.9500 .
C4 C5 1.422(4) .
C4 H4 0.9500 .
C5 H5 0.9500 .
C6 C10 1.384(6) .
C6 C7 1.413(5) .
C6 H6 0.9500 .
C7 C8 1.409(5) .
C7 H7 0.9500 .
C8 C9 1.396(5) .
C8 H8 0.9500 .
C9 C10 1.401(6) .
C9 H9 0.9500 .
C10 H10 0.9500 .
Li1 O23 1.983(5) .
Li1 O13 1.994(5) .
Li1 B1 2.455(6) 3_666
Li1 Li1 3.274(10) 3_666
C11 C12 1.152(9) .
C11 H11A 0.9800 .
C11 H11B 0.9800 .
C11 H11C 0.9800 .
C12 O13 1.408(5) .
C12 H12A 0.9900 .
C12 H12B 0.9900 .
O13 C14 1.435(4) .
C14 C15 1.483(5) .
C14 H14A 0.9900 .
C14 H14B 0.9900 .
C15 H15A 0.9800 .
C15 H15B 0.9800 .
C15 H15C 0.9800 .
C21 C22 1.321(8) .
C21 H21A 0.9800 .
C21 H21B 0.9800 .
C21 H21C 0.9800 .
C22 O23 1.463(5) .
C22 H22A 0.9900 .
C22 H22B 0.9900 .
O23 C24 1.423(5) .
C24 C25 1.505(7) .
C24 H24A 0.9900 .
C24 H24B 0.9900 .
C25 H25A 0.9800 .
C25 H25B 0.9800 .
C25 H25C 0.9800 .

loop_
_geom_torsion_atom_site_label_1
_geom_torsion_atom_site_label_2
_geom_torsion_atom_site_label_3
_geom_torsion_atom_site_label_4
_geom_torsion
_geom_torsion_site_symmetry_1
C6 Fe1 C1 C5 -129.2(2) .
C3 Fe1 C1 C5 80.3(2) .
C7 Fe1 C1 C5 -168.31(19) .
C4 Fe1 C1 C5 36.8(2) .
C2 Fe1 C1 C5 117.0(2) .
C10 Fe1 C1 C5 -87.9(2) .
C9 Fe1 C1 C5 -58.1(3) .
C8 Fe1 C1 C5 172.6(5) .
C6 Fe1 C1 C2 113.9(2) .
C3 Fe1 C1 C2 -36.7(2) .
C7 Fe1 C1 C2 74.7(2) .
C4 Fe1 C1 C2 -80.1(2) .
C5 Fe1 C1 C2 -117.0(2) .
C10 Fe1 C1 C2 155.1(2) .
C9 Fe1 C1 C2 -175.1(3) .
C8 Fe1 C1 C2 55.6(6) .
C6 Fe1 C1 B1 -8.9(3) .
C3 Fe1 C1 B1 -159.4(3) .
C7 Fe1 C1 B1 -48.0(3) .
C4 Fe1 C1 B1 157.1(3) .
C2 Fe1 C1 B1 -122.7(3) .
C5 Fe1 C1 B1 120.3(3) .
C10 Fe1 C1 B1 32.4(3) .
C9 Fe1 C1 B1 62.2(4) .
C8 Fe1 C1 B1 -67.1(6) .
C5 C1 C2 C3 -0.6(3) .
B1 C1 C2 C3 174.2(3) .
Fe1 C1 C2 C3 58.5(2) .
C5 C1 C2 Fe1 -59.06(17) .
B1 C1 C2 Fe1 115.7(3) .
C6 Fe1 C2 C3 157.0(2) .
C7 Fe1 C2 C3 113.5(2) .
C4 Fe1 C2 C3 -38.0(2) .
C5 Fe1 C2 C3 -82.3(2) .
C10 Fe1 C2 C3 -169.3(3) .
C9 Fe1 C2 C3 46.0(8) .
C8 Fe1 C2 C3 73.9(3) .
C1 Fe1 C2 C3 -121.3(3) .
C6 Fe1 C2 C1 -81.7(2) .
C3 Fe1 C2 C1 121.3(3) .
C7 Fe1 C2 C1 -125.21(19) .
C4 Fe1 C2 C1 83.31(19) .
C5 Fe1 C2 C1 38.91(16) .
C10 Fe1 C2 C1 -48.0(3) .
C9 Fe1 C2 C1 167.2(7) .
C8 Fe1 C2 C1 -164.84(19) .
C1 C2 C3 C4 0.4(3) .
Fe1 C2 C3 C4 59.8(2) .
C1 C2 C3 Fe1 -59.42(19) .
C6 Fe1 C3 C4 -165.4(3) .
C7 Fe1 C3 C4 156.9(2) .
C2 Fe1 C3 C4 -118.6(3) .
C5 Fe1 C3 C4 -38.34(18) .
C10 Fe1 C3 C4 33.8(7) .
C9 Fe1 C3 C4 72.0(3) .
C8 Fe1 C3 C4 112.9(2) .
C1 Fe1 C3 C4 -82.0(2) .
C6 Fe1 C3 C2 -46.8(4) .
C7 Fe1 C3 C2 -84.6(2) .
C4 Fe1 C3 C2 118.6(3) .
C5 Fe1 C3 C2 80.22(19) .
C10 Fe1 C3 C2 152.4(6) .
C9 Fe1 C3 C2 -169.5(2) .
C8 Fe1 C3 C2 -128.5(2) .
C1 Fe1 C3 C2 36.52(17) .
C2 C3 C4 C5 0.0(4) .
Fe1 C3 C4 C5 59.8(2) .
C2 C3 C4 Fe1 -59.8(2) .
C6 Fe1 C4 C3 151.1(5) .
C7 Fe1 C4 C3 -49.2(4) .
C2 Fe1 C4 C3 38.21(19) .
C5 Fe1 C4 C3 118.5(3) .
C10 Fe1 C4 C3 -171.5(2) .
C9 Fe1 C4 C3 -130.0(2) .
C8 Fe1 C4 C3 -86.8(2) .
C1 Fe1 C4 C3 81.9(2) .
C6 Fe1 C4 C5 32.6(7) .
C3 Fe1 C4 C5 -118.5(3) .
C7 Fe1 C4 C5 -167.7(3) .
C2 Fe1 C4 C5 -80.3(2) .
C10 Fe1 C4 C5 70.0(3) .
C9 Fe1 C4 C5 111.5(2) .
C8 Fe1 C4 C5 154.7(2) .
C1 Fe1 C4 C5 -36.54(18) .
C3 C4 C5 C1 -0.3(3) .
Fe1 C4 C5 C1 59.4(2) .
C3 C4 C5 Fe1 -59.8(2) .
C2 C1 C5 C4 0.6(3) .
B1 C1 C5 C4 -174.4(3) .
Fe1 C1 C5 C4 -58.5(2) .
C2 C1 C5 Fe1 59.01(17) .
B1 C1 C5 Fe1 -115.9(2) .
C6 Fe1 C5 C4 -170.4(2) .
C3 Fe1 C5 C4 38.0(2) .
C7 Fe1 C5 C4 158.8(5) .
C2 Fe1 C5 C4 82.2(2) .
C10 Fe1 C5 C4 -130.2(2) .
C9 Fe1 C5 C4 -87.9(3) .
C8 Fe1 C5 C4 -54.9(4) .
C1 Fe1 C5 C4 121.1(3) .
C6 Fe1 C5 C1 68.5(2) .
C3 Fe1 C5 C1 -83.2(2) .
C7 Fe1 C5 C1 37.6(6) .
C4 Fe1 C5 C1 -121.1(3) .
C2 Fe1 C5 C1 -38.94(17) .
C10 Fe1 C5 C1 108.6(2) .
C9 Fe1 C5 C1 151.01(18) .
C8 Fe1 C5 C1 -176.0(3) .
C3 Fe1 C6 C10 -174.0(3) .
C7 Fe1 C6 C10 -119.0(3) .
C4 Fe1 C6 C10 47.1(6) .
C2 Fe1 C6 C10 153.8(2) .
C5 Fe1 C6 C10 73.1(2) .
C9 Fe1 C6 C10 -37.4(2) .
C8 Fe1 C6 C10 -80.9(2) .
C1 Fe1 C6 C10 111.9(2) .
C3 Fe1 C6 C7 -55.0(4) .
C4 Fe1 C6 C7 166.1(5) .
C2 Fe1 C6 C7 -87.2(2) .
C5 Fe1 C6 C7 -167.90(19) .
C10 Fe1 C6 C7 119.0(3) .
C9 Fe1 C6 C7 81.6(2) .
C8 Fe1 C6 C7 38.1(2) .
C1 Fe1 C6 C7 -129.1(2) .
C10 C6 C7 C8 0.4(4) .
Fe1 C6 C7 C8 -60.0(2) .
C10 C6 C7 Fe1 60.4(2) .
C6 Fe1 C7 C8 118.2(3) .
C3 Fe1 C7 C8 -88.4(2) .
C4 Fe1 C7 C8 -54.2(4) .
C2 Fe1 C7 C8 -131.6(2) .
C5 Fe1 C7 C8 157.4(4) .
C10 Fe1 C7 C8 80.9(2) .
C9 Fe1 C7 C8 37.3(2) .
C1 Fe1 C7 C8 -173.02(19) .
C3 Fe1 C7 C6 153.4(2) .
C4 Fe1 C7 C6 -172.4(3) .
C2 Fe1 C7 C6 110.1(2) .
C5 Fe1 C7 C6 39.2(6) .
C10 Fe1 C7 C6 -37.3(2) .
C9 Fe1 C7 C6 -80.9(2) .
C8 Fe1 C7 C6 -118.2(3) .
C1 Fe1 C7 C6 68.7(2) .
C6 C7 C8 C9 0.0(4) .
Fe1 C7 C8 C9 -59.5(2) .
C6 C7 C8 Fe1 59.5(2) .
C6 Fe1 C8 C9 80.9(3) .
C3 Fe1 C8 C9 -129.8(3) .
C7 Fe1 C8 C9 119.3(3) .
C4 Fe1 C8 C9 -85.9(3) .
C2 Fe1 C8 C9 -172.0(2) .
C5 Fe1 C8 C9 -47.5(4) .
C10 Fe1 C8 C9 37.6(3) .
C1 Fe1 C8 C9 143.2(5) .
C6 Fe1 C8 C7 -38.4(2) .
C3 Fe1 C8 C7 110.9(2) .
C4 Fe1 C8 C7 154.8(2) .
C2 Fe1 C8 C7 68.7(3) .
C5 Fe1 C8 C7 -166.8(3) .
C10 Fe1 C8 C7 -81.7(2) .
C9 Fe1 C8 C7 -119.3(3) .
C1 Fe1 C8 C7 23.9(6) .
C7 C8 C9 C10 -0.4(4) .
Fe1 C8 C9 C10 -59.6(2) .
C7 C8 C9 Fe1 59.2(2) .
C6 Fe1 C9 C8 -82.0(3) .
C3 Fe1 C9 C8 72.1(3) .
C7 Fe1 C9 C8 -37.7(2) .
C4 Fe1 C9 C8 113.3(2) .
C2 Fe1 C9 C8 33.7(9) .
C5 Fe1 C9 C8 157.6(2) .
C10 Fe1 C9 C8 -119.2(4) .
C1 Fe1 C9 C8 -163.1(2) .
C6 Fe1 C9 C10 37.1(2) .
C3 Fe1 C9 C10 -168.7(2) .
C7 Fe1 C9 C10 81.4(3) .
C4 Fe1 C9 C10 -127.5(3) .
C2 Fe1 C9 C10 152.8(7) .
C5 Fe1 C9 C10 -83.2(3) .
C8 Fe1 C9 C10 119.2(4) .
C1 Fe1 C9 C10 -44.0(4) .
C7 C6 C10 C9 -0.7(4) .
Fe1 C6 C10 C9 59.3(2) .
C7 C6 C10 Fe1 -60.0(2) .
C8 C9 C10 C6 0.7(4) .
Fe1 C9 C10 C6 -59.0(2) .
C8 C9 C10 Fe1 59.7(2) .
C3 Fe1 C10 C6 165.8(6) .
C7 Fe1 C10 C6 38.1(2) .
C4 Fe1 C10 C6 -166.3(2) .
C2 Fe1 C10 C6 -50.5(4) .
C5 Fe1 C10 C6 -126.0(2) .
C9 Fe1 C10 C6 119.6(3) .
C8 Fe1 C10 C6 82.1(2) .
C1 Fe1 C10 C6 -83.0(2) .
C6 Fe1 C10 C9 -119.6(3) .
C3 Fe1 C10 C9 46.3(8) .
C7 Fe1 C10 C9 -81.4(3) .
C4 Fe1 C10 C9 74.1(3) .
C2 Fe1 C10 C9 -170.1(3) .
C5 Fe1 C10 C9 114.4(2) .
C8 Fe1 C10 C9 -37.5(2) .
C1 Fe1 C10 C9 157.5(2) .
C11 C12 O13 C14 98.1(13) .
C11 C12 O13 Li1 -63.9(15) .
O23 Li1 O13 C12 -67.2(5) .
B1 Li1 O13 C12 167.8(5) 3_666
Li1 Li1 O13 C12 113.8(6) 3_666
O23 Li1 O13 C14 131.7(3) .
B1 Li1 O13 C14 6.7(4) 3_666
Li1 Li1 O13 C14 -47.3(5) 3_666
C12 O13 C14 C15 70.4(5) .
Li1 O13 C14 C15 -128.4(4) .
C21 C22 O23 C24 -107.3(7) .
C21 C22 O23 Li1 105.6(7) .
O13 Li1 O23 C24 151.3(3) .
B1 Li1 O23 C24 -86.6(4) 3_666
Li1 Li1 O23 C24 -29.6(5) 3_666
O13 Li1 O23 C22 -62.9(4) .
B1 Li1 O23 C22 59.2(4) 3_666
Li1 Li1 O23 C22 116.2(4) 3_666
C22 O23 C24 C25 -70.9(5) .
Li1 O23 C24 C25 75.0(5) .
